data_7127774
loop_
_publ_author_name
'Yang, Xin'
'Wei, Rui'
'Shi, Yaping'
'Liu, Liu Leo'
'Wu, Yile'
'Zhao, Yufen'
'Stephan, Douglas W.'

_publ_section_title
;
 Oxyphosphoranes as precursors to bridging phosphate-catecholate ligands.
;
_journal_issue 10
_journal_name_full 'Chemical communications (Cambridge, England)'
_journal_page_first 1194
_journal_page_last 1197
_journal_paper_doi 10.1039/d0cc07736d
_journal_volume 57
_journal_year 2021
_chemical_formula_moiety '0.12(C24 H30 Cl10 O14 P2 V2)'
_chemical_formula_sum 'C2.82 H3.53 Cl1.18 O1.65 P0.24 V0.24'
_chemical_formula_weight 124.80
_space_group_crystal_system triclinic
_space_group_IT_number 2
_space_group_name_Hall '-P 1'
_space_group_name_H-M_alt 'P -1'
_atom_sites_solution_hydrogens geom
_audit_creation_date 2020-09-02
_audit_creation_method
;
Olex2 1.2
(compiled 2018.05.29 svn.r3508 for OlexSys, GUI svn.r5506)
;
_audit_update_record
;
2020-11-01 deposited with the CCDC.	2021-01-04 downloaded from the CCDC.
;
_cell_angle_alpha 72.3790(10)
_cell_angle_beta 73.2710(10)
_cell_angle_gamma 60.5460(10)
_cell_formula_units_Z 17
_cell_length_a 12.0697(6)
_cell_length_b 12.2097(6)
_cell_length_c 16.6508(8)
_cell_measurement_reflns_used 9588
_cell_measurement_temperature 199(2)
_cell_measurement_theta_max 72.73
_cell_measurement_theta_min 2.82
_cell_volume 2007.62(17)
_computing_cell_refinement 'SAINT V8.40B (?, 2016)'
_computing_data_reduction 'SAINT V8.40B (?, 2016)'
_computing_molecular_graphics 'Olex2 (Dolomanov et al., 2009)'
_computing_publication_material 'Olex2 (Dolomanov et al., 2009)'
_computing_structure_refinement 'ShelXL (Sheldrick, 2015)'
_computing_structure_solution 'XT (Sheldrick, 2015)'
_diffrn_ambient_temperature 199.0
_diffrn_measured_fraction_theta_full 0.998
_diffrn_measured_fraction_theta_max 0.989
_diffrn_measurement_device_type 'Bruker APEX-II CCD'
_diffrn_measurement_method '\f and \w scans'
_diffrn_radiation_type CuK\a
_diffrn_radiation_wavelength 1.54178
_diffrn_reflns_av_R_equivalents 0.0491
_diffrn_reflns_av_unetI/netI 0.0284
_diffrn_reflns_Laue_measured_fraction_full 0.998
_diffrn_reflns_Laue_measured_fraction_max 0.989
_diffrn_reflns_limit_h_max 14
_diffrn_reflns_limit_h_min -14
_diffrn_reflns_limit_k_max 15
_diffrn_reflns_limit_k_min -15
_diffrn_reflns_limit_l_max 20
_diffrn_reflns_limit_l_min -20
_diffrn_reflns_number 62077
_diffrn_reflns_point_group_measured_fraction_full 0.998
_diffrn_reflns_point_group_measured_fraction_max 0.989
_diffrn_reflns_theta_full 67.679
_diffrn_reflns_theta_max 72.861
_diffrn_reflns_theta_min 2.824
_diffrn_standards_number 0
_exptl_absorpt_coefficient_mu 11.316
_exptl_absorpt_correction_T_max 0.7536
_exptl_absorpt_correction_T_min 0.5729
_exptl_absorpt_correction_type none
_exptl_absorpt_process_details
;
SADABS-2016/2 (Bruker,2016/2) was used for absorption correction.
wR2(int) was 0.1030 before and 0.0686 after correction.
The Ratio of minimum to maximum transmission is 0.7602.
The \l/2 correction factor is Not present.
;
_exptl_crystal_colour yellow
_exptl_crystal_colour_primary yellow
_exptl_crystal_density_diffrn 1.755
_exptl_crystal_description block
_exptl_crystal_F_000 1064
_exptl_crystal_size_max 0.25
_exptl_crystal_size_mid 0.23
_exptl_crystal_size_min 0.2
_refine_diff_density_max 0.759
_refine_diff_density_min -0.685
_refine_diff_density_rms 0.089
_refine_ls_extinction_method none
_refine_ls_goodness_of_fit_ref 1.051
_refine_ls_hydrogen_treatment constr
_refine_ls_matrix_type full
_refine_ls_number_parameters 475
_refine_ls_number_reflns 7917
_refine_ls_number_restraints 0
_refine_ls_restrained_S_all 1.051
_refine_ls_R_factor_all 0.0334
_refine_ls_R_factor_gt 0.0331
_refine_ls_shift/su_max 0.001
_refine_ls_shift/su_mean 0.000
_refine_ls_structure_factor_coef Fsqd
_refine_ls_weighting_details
;
 w=1/[\s^2^(Fo^2^)+(0.0515P)^2^+1.6321P]
 where P=(Fo^2^+2Fc^2^)/3
;
_refine_ls_weighting_scheme calc
_refine_ls_wR_factor_gt 0.0874
_refine_ls_wR_factor_ref 0.0876
_reflns_Friedel_coverage 0.000
_reflns_number_gt 7839
_reflns_number_total 7917
_reflns_threshold_expression 'I > 2\s(I)'
_cod_data_source_file d0cc07736d2.cif
_cod_data_source_block 1_CCDC2
_cod_depositor_comments 'Adding full bibliography for 7127772--7127775.cif.'
_cod_database_code 7127774
_shelxl_version_number 2013-2
_shelx_space_group_comment
;
The symmetry employed for this shelxl refinement is uniquely defined
by the following loop, which should always be used as a source of
symmetry information in preference to the above space-group names.
They are only intended as comments.
;
_shelx_estimated_absorpt_t_max 0.211
_shelx_estimated_absorpt_t_min 0.164
_olex2_refinement_description
;
1. Fixed Uiso
 At 1.2 times of:
  All C(H,H) groups
 At 1.5 times of:
  All C(H,H,H) groups
2.a Secondary CH2 refined with riding coordinates:
 C10(H10A,H10B), C11(H11A,H11B), C22(H22A,H22B), C23(H23A,H23B), C7(H7A,H7B),
 C19(H19A,H19B)
2.b Idealised Me refined as rotating group:
 C24(H24A,H24B,H24C), C9(H9A,H9B,H9C), C12(H12A,H12B,H12C), C21(H21A,H21B,
 H21C), C8(H8A,H8B,H8C), C20(H20A,H20B,H20C)
;
_olex2_submission_special_instructions 'No special instructions were received'

loop_
_space_group_symop_operation_xyz
'x, y, z'
'-x, -y, -z'

loop_
_atom_site_label
_atom_site_type_symbol
_atom_site_fract_x
_atom_site_fract_y
_atom_site_fract_z
_atom_site_U_iso_or_equiv
_atom_site_adp_type
_atom_site_occupancy
_atom_site_site_symmetry_order
_atom_site_calc_flag
_atom_site_refinement_flags_posn
_atom_site_refinement_flags_adp
_atom_site_refinement_flags_occupancy
_atom_site_disorder_assembly
_atom_site_disorder_group
V1 V 0.49794(3) 0.68341(3) 0.88507(2) 0.01682(8) Uani 1 1 d . . . . .
V2 V 1.20911(3) -0.02733(3) 0.50870(2) 0.01736(8) Uani 1 1 d . . . . .
P1 P 0.30142(4) 0.59170(5) 1.02467(3) 0.01761(11) Uani 1 1 d . . . . .
Cl7 Cl 0.95491(5) 0.33822(5) 0.61697(3) 0.03014(12) Uani 1 1 d . . . . .
P2 P 1.04624(5) 0.05168(5) 0.36547(3) 0.01933(11) Uani 1 1 d . . . . .
Cl1 Cl 0.31562(5) 0.87060(5) 0.84743(3) 0.03156(12) Uani 1 1 d . . . . .
Cl2 Cl 0.15497(5) 0.41352(6) 0.97805(3) 0.03169(12) Uani 1 1 d . . . . .
Cl5 Cl 0.64744(5) 0.39343(6) 0.71832(4) 0.03366(13) Uani 1 1 d . . . . .
Cl4 Cl 0.55542(5) 0.18563(5) 0.74090(4) 0.03343(12) Uani 1 1 d . . . . .
Cl8 Cl 0.76726(5) 0.60577(5) 0.52623(4) 0.03483(13) Uani 1 1 d . . . . .
Cl3 Cl 0.30700(5) 0.19561(5) 0.87163(4) 0.03319(12) Uani 1 1 d . . . . .
Cl6 Cl 1.36649(5) 0.01534(6) 0.40643(3) 0.03434(13) Uani 1 1 d . . . . .
Cl10 Cl 0.90360(8) 0.41480(6) 0.24122(4) 0.05041(18) Uani 1 1 d . . . . .
Cl9 Cl 0.73665(8) 0.64372(6) 0.33955(5) 0.05173(19) Uani 1 1 d . . . . .
O1 O 0.40381(13) 0.63625(13) 0.99979(8) 0.0203(3) Uani 1 1 d . . . . .
O3 O 0.33557(13) 0.46061(13) 1.07944(9) 0.0209(3) Uani 1 1 d . . . . .
O9 O 1.06728(13) 0.17891(14) 0.34044(9) 0.0210(3) Uani 1 1 d . . . . .
O5 O 0.48347(14) 0.58547(14) 0.82316(9) 0.0231(3) Uani 1 1 d . . . . .
O13 O 1.29192(14) -0.04012(14) 0.60863(9) 0.0243(3) Uani 1 1 d . . . . .
O2 O 0.25807(13) 0.59658(13) 0.94054(9) 0.0214(3) Uani 1 1 d . . . . .
O12 O 1.09153(14) 0.14575(14) 0.51155(9) 0.0239(3) Uani 1 1 d . . . . .
O6 O 0.62068(14) 0.74176(14) 0.78247(9) 0.0232(3) Uani 1 1 d . . . . .
O7 O 0.53420(14) 0.79515(13) 0.93929(9) 0.0223(3) Uani 1 1 d . . . . .
O8 O 1.14051(14) -0.05023(14) 0.42143(10) 0.0264(3) Uani 1 1 d . . . . .
O4 O 0.17721(14) 0.69626(14) 1.06669(10) 0.0278(3) Uani 1 1 d . . . . .
O14 O 1.34304(15) -0.21997(14) 0.52908(11) 0.0293(3) Uani 1 1 d . . . . .
O11 O 0.90569(14) 0.09223(15) 0.39907(10) 0.0287(3) Uani 1 1 d . . . . .
O10 O 1.08708(17) 0.01076(17) 0.27749(11) 0.0359(4) Uani 1 1 d . . . . .
C2 C 0.44252(19) 0.49826(19) 0.83622(12) 0.0192(4) Uani 1 1 d . . . . .
C1 C 0.33230(18) 0.49855(19) 0.89490(12) 0.0195(4) Uani 1 1 d . . . . .
C13 C 1.01225(17) 0.25557(18) 0.47109(12) 0.0175(4) Uani 1 1 d . . . . .
C18 C 0.99671(18) 0.27641(19) 0.38661(12) 0.0191(4) Uani 1 1 d . . . . .
C14 C 0.93838(18) 0.36097(19) 0.51322(12) 0.0203(4) Uani 1 1 d . . . . .
C3 C 0.50975(19) 0.3988(2) 0.78896(12) 0.0219(4) Uani 1 1 d . . . . .
C6 C 0.29164(18) 0.4060(2) 0.90547(12) 0.0217(4) Uani 1 1 d . . . . .
C17 C 0.9151(2) 0.3953(2) 0.34615(13) 0.0265(4) Uani 1 1 d . . . . .
C15 C 0.85551(19) 0.4795(2) 0.47293(14) 0.0238(4) Uani 1 1 d . . . . .
C4 C 0.46899(19) 0.30619(19) 0.79904(13) 0.0225(4) Uani 1 1 d . . . . .
C5 C 0.35898(19) 0.30967(19) 0.85766(13) 0.0229(4) Uani 1 1 d . . . . .
C24 C 1.2947(2) 0.0684(2) 0.62381(16) 0.0321(5) Uani 1 1 d . . . . .
H24A H 1.3608 0.0880 0.5809 0.048 Uiso 1 1 calc GR . . . .
H24B H 1.3151 0.0484 0.6810 0.048 Uiso 1 1 calc GR . . . .
H24C H 1.2102 0.1427 0.6199 0.048 Uiso 1 1 calc GR . . . .
C10 C 0.5876(2) 0.8734(2) 0.87378(15) 0.0319(5) Uani 1 1 d . . . . .
H10A H 0.6285 0.9049 0.8994 0.038 Uiso 1 1 calc R . . . .
H10B H 0.5186 0.9483 0.8446 0.038 Uiso 1 1 calc R . . . .
C16 C 0.8430(2) 0.4981(2) 0.38857(15) 0.0284(4) Uani 1 1 d . . . . .
C9 C 0.4380(2) 0.8648(2) 1.00355(14) 0.0289(5) Uani 1 1 d . . . . .
H9A H 0.3662 0.9373 0.9769 0.043 Uiso 1 1 calc GR . . . .
H9B H 0.4764 0.8966 1.0301 0.043 Uiso 1 1 calc GR . . . .
H9C H 0.4060 0.8077 1.0473 0.043 Uiso 1 1 calc GR . . . .
C11 C 0.6858(2) 0.7916(2) 0.81146(14) 0.0294(5) Uani 1 1 d . . . . .
H11A H 0.7201 0.8431 0.7627 0.035 Uiso 1 1 calc R . . . .
H11B H 0.7584 0.7205 0.8394 0.035 Uiso 1 1 calc R . . . .
C12 C 0.7066(2) 0.6633(2) 0.72042(14) 0.0324(5) Uani 1 1 d . . . . .
H12A H 0.7838 0.5961 0.7441 0.049 Uiso 1 1 calc GR . . . .
H12B H 0.7317 0.7165 0.6687 0.049 Uiso 1 1 calc GR . . . .
H12C H 0.6629 0.6237 0.7061 0.049 Uiso 1 1 calc GR . . . .
C22 C 1.3895(2) -0.2615(2) 0.60879(16) 0.0348(5) Uani 1 1 d . . . . .
H22A H 1.4720 -0.3406 0.6074 0.042 Uiso 1 1 calc R . . . .
H22B H 1.3259 -0.2795 0.6566 0.042 Uiso 1 1 calc R . . . .
C23 C 1.4086(2) -0.1559(2) 0.62035(16) 0.0319(5) Uani 1 1 d . . . . .
H23A H 1.4275 -0.1742 0.6783 0.038 Uiso 1 1 calc R . . . .
H23B H 1.4820 -0.1473 0.5779 0.038 Uiso 1 1 calc R . . . .
C21 C 1.3526(3) -0.3174(2) 0.4944(2) 0.0452(6) Uani 1 1 d . . . . .
H21A H 1.3090 -0.3655 0.5369 0.068 Uiso 1 1 calc GR . . . .
H21B H 1.4437 -0.3756 0.4790 0.068 Uiso 1 1 calc GR . . . .
H21C H 1.3117 -0.2784 0.4433 0.068 Uiso 1 1 calc GR . . . .
C7 C 0.0637(2) 0.6775(3) 1.1107(2) 0.0444(6) Uani 1 1 d . . . . .
H7A H 0.0890 0.5898 1.1456 0.053 Uiso 1 1 calc R . . . .
H7B H 0.0129 0.6890 1.0690 0.053 Uiso 1 1 calc R . . . .
C19 C 0.9962(4) 0.0717(3) 0.21699(19) 0.0549(8) Uani 1 1 d . . . . .
H19A H 0.9394 0.1625 0.2218 0.066 Uiso 1 1 calc R . . . .
H19B H 0.9415 0.0272 0.2296 0.066 Uiso 1 1 calc R . . . .
C8 C -0.0142(3) 0.7744(5) 1.1666(2) 0.0707(11) Uani 1 1 d . . . . .
H8A H -0.0534 0.8597 1.1312 0.106 Uiso 1 1 calc GR . . . .
H8B H 0.0418 0.7735 1.1995 0.106 Uiso 1 1 calc GR . . . .
H8C H -0.0822 0.7537 1.2059 0.106 Uiso 1 1 calc GR . . . .
C20 C 1.0723(7) 0.0636(8) 0.1296(3) 0.135(3) Uani 1 1 d . . . . .
H20A H 1.0145 0.0916 0.0888 0.203 Uiso 1 1 calc GR . . . .
H20B H 1.1371 -0.0252 0.1278 0.203 Uiso 1 1 calc GR . . . .
H20C H 1.1154 0.1190 0.1143 0.203 Uiso 1 1 calc GR . . . .

loop_
_atom_site_aniso_label
_atom_site_aniso_U_11
_atom_site_aniso_U_22
_atom_site_aniso_U_33
_atom_site_aniso_U_23
_atom_site_aniso_U_13
_atom_site_aniso_U_12
V1 0.01679(16) 0.01793(16) 0.01402(16) -0.00067(12) -0.00222(12) -0.00796(13)
V2 0.01115(15) 0.01789(16) 0.02237(17) -0.00116(12) -0.00757(12) -0.00494(13)
P1 0.0131(2) 0.0188(2) 0.0161(2) -0.00292(17) 0.00021(17) -0.00521(18)
Cl7 0.0285(3) 0.0358(3) 0.0193(2) -0.00783(19) -0.00564(18) -0.0068(2)
P2 0.0157(2) 0.0236(2) 0.0211(2) -0.00434(19) -0.00699(18) -0.00830(19)
Cl1 0.0256(2) 0.0280(3) 0.0295(3) 0.0028(2) -0.0107(2) -0.0046(2)
Cl2 0.0188(2) 0.0431(3) 0.0346(3) -0.0084(2) 0.00232(19) -0.0179(2)
Cl5 0.0294(3) 0.0402(3) 0.0329(3) -0.0163(2) 0.0120(2) -0.0206(2)
Cl4 0.0353(3) 0.0253(2) 0.0368(3) -0.0118(2) 0.0016(2) -0.0121(2)
Cl8 0.0310(3) 0.0263(3) 0.0378(3) -0.0132(2) -0.0053(2) -0.0020(2)
Cl3 0.0322(3) 0.0284(3) 0.0435(3) -0.0026(2) -0.0073(2) -0.0188(2)
Cl6 0.0229(2) 0.0502(3) 0.0288(3) 0.0029(2) -0.00536(19) -0.0208(2)
Cl10 0.0752(5) 0.0376(3) 0.0303(3) -0.0012(2) -0.0327(3) -0.0092(3)
Cl9 0.0657(4) 0.0242(3) 0.0537(4) -0.0014(3) -0.0412(3) 0.0018(3)
O1 0.0196(7) 0.0231(7) 0.0159(6) -0.0018(5) -0.0010(5) -0.0100(6)
O3 0.0170(6) 0.0217(7) 0.0205(6) -0.0007(5) -0.0009(5) -0.0091(5)
O9 0.0178(6) 0.0253(7) 0.0195(6) -0.0059(5) -0.0006(5) -0.0096(6)
O5 0.0249(7) 0.0287(7) 0.0192(7) -0.0054(6) -0.0001(5) -0.0160(6)
O13 0.0197(7) 0.0241(7) 0.0292(7) -0.0009(6) -0.0136(6) -0.0071(6)
O2 0.0146(6) 0.0241(7) 0.0210(7) -0.0050(5) -0.0038(5) -0.0044(5)
O12 0.0227(7) 0.0208(7) 0.0231(7) -0.0025(5) -0.0113(5) -0.0029(6)
O6 0.0247(7) 0.0271(7) 0.0184(6) -0.0036(6) 0.0015(5) -0.0151(6)
O7 0.0257(7) 0.0200(7) 0.0213(7) -0.0034(5) -0.0022(5) -0.0114(6)
O8 0.0225(7) 0.0227(7) 0.0366(8) -0.0042(6) -0.0172(6) -0.0063(6)
O4 0.0177(7) 0.0266(8) 0.0314(8) -0.0113(6) 0.0045(6) -0.0053(6)
O14 0.0260(8) 0.0189(7) 0.0404(9) -0.0043(6) -0.0173(7) -0.0025(6)
O11 0.0161(7) 0.0315(8) 0.0354(8) 0.0062(6) -0.0103(6) -0.0122(6)
O10 0.0413(9) 0.0401(9) 0.0309(8) -0.0161(7) -0.0104(7) -0.0140(8)
C2 0.0191(9) 0.0230(9) 0.0164(8) -0.0002(7) -0.0066(7) -0.0101(8)
C1 0.0155(9) 0.0237(9) 0.0172(9) -0.0025(7) -0.0056(7) -0.0066(7)
C13 0.0131(8) 0.0178(9) 0.0198(9) 0.0007(7) -0.0052(7) -0.0067(7)
C18 0.0165(9) 0.0218(9) 0.0196(9) -0.0036(7) -0.0035(7) -0.0090(8)
C14 0.0153(9) 0.0258(10) 0.0198(9) -0.0039(8) -0.0034(7) -0.0091(8)
C3 0.0189(9) 0.0261(10) 0.0183(9) -0.0027(7) -0.0025(7) -0.0093(8)
C6 0.0132(9) 0.0272(10) 0.0209(9) -0.0006(8) -0.0052(7) -0.0072(8)
C17 0.0315(11) 0.0270(11) 0.0222(10) -0.0002(8) -0.0126(8) -0.0121(9)
C15 0.0188(9) 0.0228(10) 0.0280(10) -0.0062(8) -0.0044(8) -0.0070(8)
C4 0.0209(9) 0.0209(9) 0.0221(9) -0.0029(7) -0.0057(7) -0.0061(8)
C5 0.0213(10) 0.0225(10) 0.0257(10) 0.0011(8) -0.0099(8) -0.0102(8)
C24 0.0329(12) 0.0312(11) 0.0402(12) -0.0045(9) -0.0193(10) -0.0144(10)
C10 0.0420(13) 0.0294(11) 0.0317(11) -0.0053(9) 0.0007(10) -0.0253(10)
C16 0.0286(11) 0.0234(10) 0.0319(11) -0.0014(8) -0.0150(9) -0.0074(9)
C9 0.0361(12) 0.0257(10) 0.0222(10) -0.0077(8) -0.0017(9) -0.0117(9)
C11 0.0312(11) 0.0355(12) 0.0283(11) -0.0053(9) 0.0010(9) -0.0236(10)
C12 0.0350(12) 0.0383(12) 0.0234(10) -0.0118(9) 0.0090(9) -0.0200(10)
C22 0.0293(12) 0.0250(11) 0.0417(13) 0.0040(9) -0.0211(10) -0.0037(9)
C23 0.0227(10) 0.0305(11) 0.0375(12) -0.0004(9) -0.0198(9) -0.0037(9)
C21 0.0519(16) 0.0259(12) 0.0551(16) -0.0130(11) -0.0173(13) -0.0080(11)
C7 0.0213(11) 0.0440(15) 0.0570(17) -0.0159(13) 0.0121(11) -0.0128(11)
C19 0.074(2) 0.068(2) 0.0379(15) -0.0105(14) -0.0296(15) -0.0322(17)
C8 0.0345(15) 0.124(3) 0.060(2) -0.057(2) 0.0150(14) -0.0296(19)
C20 0.149(5) 0.265(9) 0.033(2) -0.009(3) -0.015(3) -0.134(6)

loop_
_atom_type_symbol
_atom_type_description
_atom_type_scat_dispersion_real
_atom_type_scat_dispersion_imag
_atom_type_scat_source
C C 0.0181 0.0091 'International Tables Vol C Tables 4.2.6.8 and 6.1.1.4'
H H 0.0000 0.0000 'International Tables Vol C Tables 4.2.6.8 and 6.1.1.4'
Cl Cl 0.3639 0.7018 'International Tables Vol C Tables 4.2.6.8 and 6.1.1.4'
O O 0.0492 0.0322 'International Tables Vol C Tables 4.2.6.8 and 6.1.1.4'
P P 0.2955 0.4335 'International Tables Vol C Tables 4.2.6.8 and 6.1.1.4'
V V 0.0687 2.1097 'International Tables Vol C Tables 4.2.6.8 and 6.1.1.4'

loop_
_geom_angle_atom_site_label_1
_geom_angle_atom_site_label_2
_geom_angle_atom_site_label_3
_geom_angle
_geom_angle_site_symmetry_1
_geom_angle_site_symmetry_3
_geom_angle_publ_flag
O1 V1 Cl1 92.96(4) . . ?
O1 V1 O3 89.09(6) . 2_667 ?
O1 V1 O6 165.51(6) . . ?
O1 V1 O7 88.19(6) . . ?
O3 V1 Cl1 171.30(5) 2_667 . ?
O3 V1 O6 84.09(6) 2_667 . ?
O3 V1 O7 85.35(6) 2_667 . ?
O5 V1 Cl1 95.29(5) . . ?
O5 V1 O1 99.66(6) . . ?
O5 V1 O3 92.69(6) . 2_667 ?
O5 V1 O6 93.44(6) . . ?
O5 V1 O7 171.88(6) . . ?
O6 V1 Cl1 91.97(4) . . ?
O7 V1 Cl1 86.26(4) . . ?
O7 V1 O6 78.54(6) . . ?
O13 V2 Cl6 91.69(4) . . ?
O12 V2 Cl6 95.60(5) . . ?
O12 V2 O13 91.82(6) . . ?
O12 V2 O8 97.60(6) . . ?
O12 V2 O14 168.92(6) . . ?
O12 V2 O11 92.99(7) . 2_756 ?
O8 V2 Cl6 92.35(5) . . ?
O8 V2 O13 169.34(6) . . ?
O8 V2 O14 92.59(6) . . ?
O14 V2 Cl6 88.29(5) . . ?
O14 V2 O13 77.67(6) . . ?
O11 V2 Cl6 171.10(5) 2_756 . ?
O11 V2 O13 85.69(6) 2_756 . ?
O11 V2 O8 88.83(7) 2_756 . ?
O11 V2 O14 82.84(7) 2_756 . ?
O1 P1 O3 115.86(8) . . ?
O1 P1 O2 109.80(8) . . ?
O1 P1 O4 107.31(8) . . ?
O3 P1 O2 108.72(8) . . ?
O3 P1 O4 112.21(8) . . ?
O4 P1 O2 102.04(8) . . ?
O8 P2 O9 109.27(8) . . ?
O8 P2 O11 118.18(9) . . ?
O8 P2 O10 107.55(9) . . ?
O11 P2 O9 106.54(8) . . ?
O11 P2 O10 112.12(10) . . ?
O10 P2 O9 101.95(9) . . ?
P1 O1 V1 131.10(9) . . ?
P1 O3 V1 133.26(8) . 2_667 ?
C18 O9 P2 122.05(12) . . ?
C2 O5 V1 139.82(13) . . ?
C24 O13 V2 122.74(12) . . ?
C23 O13 V2 112.59(13) . . ?
C23 O13 C24 113.04(16) . . ?
C1 O2 P1 119.82(12) . . ?
C13 O12 V2 147.01(13) . . ?
C11 O6 V1 111.12(12) . . ?
C12 O6 V1 121.93(13) . . ?
C12 O6 C11 111.07(16) . . ?
C10 O7 V1 110.80(12) . . ?
C9 O7 V1 120.24(13) . . ?
C9 O7 C10 112.19(16) . . ?
P2 O8 V2 127.53(9) . . ?
C7 O4 P1 122.96(15) . . ?
C22 O14 V2 112.97(13) . . ?
C21 O14 V2 126.10(15) . . ?
C21 O14 C22 116.01(18) . . ?
P2 O11 V2 139.07(9) . 2_756 ?
C19 O10 P2 120.38(18) . . ?
O5 C2 C1 123.57(18) . . ?
O5 C2 C3 119.85(17) . . ?
C1 C2 C3 116.57(18) . . ?
O2 C1 C2 119.77(17) . . ?
O2 C1 C6 118.60(17) . . ?
C6 C1 C2 121.55(18) . . ?
O12 C13 C18 123.80(18) . . ?
O12 C13 C14 119.44(17) . . ?
C18 C13 C14 116.75(17) . . ?
O9 C18 C13 120.32(17) . . ?
O9 C18 C17 118.28(17) . . ?
C17 C18 C13 121.35(18) . . ?
C13 C14 Cl7 117.83(15) . . ?
C15 C14 Cl7 120.38(16) . . ?
C15 C14 C13 121.78(18) . . ?
C2 C3 Cl5 117.76(15) . . ?
C4 C3 Cl5 120.16(16) . . ?
C4 C3 C2 122.08(18) . . ?
C1 C6 Cl2 118.80(16) . . ?
C1 C6 C5 120.74(18) . . ?
C5 C6 Cl2 120.46(16) . . ?
C18 C17 Cl10 118.76(17) . . ?
C18 C17 C16 121.16(19) . . ?
C16 C17 Cl10 120.08(16) . . ?
C14 C15 Cl8 120.48(16) . . ?
C14 C15 C16 120.31(19) . . ?
C16 C15 Cl8 119.22(16) . . ?
C3 C4 Cl4 120.33(16) . . ?
C3 C4 C5 119.80(19) . . ?
C5 C4 Cl4 119.86(16) . . ?
C6 C5 Cl3 120.08(16) . . ?
C6 C5 C4 119.26(19) . . ?
C4 C5 Cl3 120.66(16) . . ?
O7 C10 C11 107.39(17) . . ?
C17 C16 Cl9 120.99(17) . . ?
C17 C16 C15 118.64(19) . . ?
C15 C16 Cl9 120.34(17) . . ?
O6 C11 C10 106.61(18) . . ?
O14 C22 C23 107.25(18) . . ?
O13 C23 C22 107.51(17) . . ?
O4 C7 C8 107.3(2) . . ?
O10 C19 C20 107.9(3) . . ?

loop_
_geom_bond_atom_site_label_1
_geom_bond_atom_site_label_2
_geom_bond_distance
_geom_bond_site_symmetry_2
_geom_bond_publ_flag
V1 Cl1 2.3322(6) . ?
V1 O1 1.9999(13) . ?
V1 O3 2.0146(14) 2_667 ?
V1 O5 1.8917(14) . ?
V1 O6 2.1129(14) . ?
V1 O7 2.1043(14) . ?
V2 Cl6 2.3137(6) . ?
V2 O13 2.1067(14) . ?
V2 O12 1.8854(14) . ?
V2 O8 2.0104(15) . ?
V2 O14 2.0866(15) . ?
V2 O11 2.0060(15) 2_756 ?
P1 O1 1.4915(14) . ?
P1 O3 1.4991(14) . ?
P1 O2 1.6064(14) . ?
P1 O4 1.5561(14) . ?
Cl7 C14 1.719(2) . ?
P2 O9 1.6082(15) . ?
P2 O8 1.4924(15) . ?
P2 O11 1.4938(15) . ?
P2 O10 1.5567(16) . ?
Cl2 C6 1.721(2) . ?
Cl5 C3 1.722(2) . ?
Cl4 C4 1.721(2) . ?
Cl8 C15 1.723(2) . ?
Cl3 C5 1.722(2) . ?
Cl10 C17 1.728(2) . ?
Cl9 C16 1.719(2) . ?
O3 V1 2.0146(14) 2_667 ?
O9 C18 1.383(2) . ?
O5 C2 1.319(2) . ?
O13 C24 1.440(3) . ?
O13 C23 1.433(2) . ?
O2 C1 1.385(2) . ?
O12 C13 1.315(2) . ?
O6 C11 1.444(3) . ?
O6 C12 1.438(3) . ?
O7 C10 1.445(3) . ?
O7 C9 1.442(2) . ?
O4 C7 1.448(3) . ?
O14 C22 1.440(3) . ?
O14 C21 1.416(3) . ?
O11 V2 2.0060(15) 2_756 ?
O10 C19 1.467(3) . ?
C2 C1 1.405(3) . ?
C2 C3 1.412(3) . ?
C1 C6 1.387(3) . ?
C13 C18 1.402(3) . ?
C13 C14 1.415(3) . ?
C18 C17 1.384(3) . ?
C14 C15 1.386(3) . ?
C3 C4 1.391(3) . ?
C6 C5 1.390(3) . ?
C17 C16 1.392(3) . ?
C15 C16 1.394(3) . ?
C4 C5 1.393(3) . ?
C10 C11 1.495(3) . ?
C22 C23 1.491(3) . ?
C7 C8 1.489(4) . ?
C19 C20 1.483(6) . ?
